data_4066823
loop_
_publ_author_name
'Welch, Kevin D.'
'Dougherty, William G.'
'Kassel, W. Scott'
'DuBois, Daniel L.'
'Bullock, R. Morris'

_publ_section_title
;
 Synthesis, Structures, and Reactions of Manganese Complexes Containing
 Diphosphine Ligands with Pendant Amines
;
_journal_issue 20
_journal_name_full Organometallics
_journal_page_first 4532
_journal_paper_doi 10.1021/om100668e
_journal_volume 29
_journal_year 2010
_chemical_formula_sum 'C57 H58 Mn N O2 P4'
_chemical_formula_weight 967.86
_chemical_name_systematic
; 
 ? 
;
_space_group_IT_number 15
_symmetry_cell_setting monoclinic
_symmetry_space_group_name_Hall '-C 2yc'
_symmetry_space_group_name_H-M 'C 1 2/c 1'
_atom_sites_solution_hydrogens geom
_atom_sites_solution_primary direct
_atom_sites_solution_secondary difmap
_audit_creation_method SHELXL-97
_cell_angle_alpha 90.00
_cell_angle_beta 92.1980(10)
_cell_angle_gamma 90.00
_cell_formula_units_Z 8
_cell_length_a 36.1746(7)
_cell_length_b 13.3586(3)
_cell_length_c 20.0544(4)
_cell_measurement_reflns_used 9935
_cell_measurement_temperature 100(2)
_cell_measurement_theta_max 67.46
_cell_measurement_theta_min 2.44
_cell_volume 9684.0(3)
_computing_cell_refinement 'Bruker SAINT'
_computing_data_collection 'Bruker APEX2'
_computing_data_reduction 'Bruker SAINT'
_computing_molecular_graphics 'Bruker SHELXTL'
_computing_publication_material 'Bruker SHELXTL'
_computing_structure_refinement 'SHELXL-97 (Sheldrick, 2008)'
_computing_structure_solution 'SHELXS-97 (Sheldrick, 2008)'
_diffrn_ambient_temperature 100(2)
_diffrn_measured_fraction_theta_full 0.962
_diffrn_measured_fraction_theta_max 0.956
_diffrn_measurement_device_type 'Bruker APEX-II CCD'
_diffrn_measurement_method '\f and \w scans'
_diffrn_radiation_monochromator graphite
_diffrn_radiation_source 'fine-focus sealed tube'
_diffrn_radiation_type CuK\a
_diffrn_radiation_wavelength 1.54178
_diffrn_reflns_av_R_equivalents 0.0363
_diffrn_reflns_av_sigmaI/netI 0.0428
_diffrn_reflns_limit_h_max 43
_diffrn_reflns_limit_h_min -43
_diffrn_reflns_limit_k_max 15
_diffrn_reflns_limit_k_min -11
_diffrn_reflns_limit_l_max 22
_diffrn_reflns_limit_l_min -23
_diffrn_reflns_number 21842
_diffrn_reflns_theta_full 67.00
_diffrn_reflns_theta_max 67.69
_diffrn_reflns_theta_min 2.44
_exptl_absorpt_coefficient_mu 3.805
_exptl_absorpt_correction_T_max 0.6907
_exptl_absorpt_correction_T_min 0.3502
_exptl_absorpt_correction_type multi-scan
_exptl_absorpt_process_details SADABS
_exptl_crystal_colour yellow
_exptl_crystal_density_diffrn 1.328
_exptl_crystal_density_method 'not measured'
_exptl_crystal_description block
_exptl_crystal_F_000 4064
_exptl_crystal_size_max 0.35
_exptl_crystal_size_mid 0.23
_exptl_crystal_size_min 0.11
_refine_diff_density_max 0.774
_refine_diff_density_min -0.513
_refine_diff_density_rms 0.076
_refine_ls_extinction_method none
_refine_ls_goodness_of_fit_ref 1.045
_refine_ls_hydrogen_treatment mixed
_refine_ls_matrix_type full
_refine_ls_number_parameters 587
_refine_ls_number_reflns 8367
_refine_ls_number_restraints 0
_refine_ls_restrained_S_all 1.045
_refine_ls_R_factor_all 0.0509
_refine_ls_R_factor_gt 0.0443
_refine_ls_shift/su_max 0.001
_refine_ls_shift/su_mean 0.000
_refine_ls_structure_factor_coef Fsqd
_refine_ls_weighting_details 'calc w=1/[\s^2^(Fo^2^)+(0.0759P)^2^+11.3694P] where P=(Fo^2^+2Fc^2^)/3'
_refine_ls_weighting_scheme calc
_refine_ls_wR_factor_gt 0.1187
_refine_ls_wR_factor_ref 0.1241
_reflns_number_gt 7384
_reflns_number_total 8367
_reflns_threshold_expression >2sigma(I)
_cod_data_source_file om100668e_si_002.cif
_cod_data_source_block pnl004
_cod_depositor_comments
;
The following automatic conversions were performed:

'_symmetry_cell_setting' value 'Monoclinic' changed to 'monoclinic'
according to /home/saulius/struct/CIF-dictionaries/cif_core.dic
dictionary named 'cif_core.dic' version 2.4.1 from 2010-06-29.

Automatic conversion script
Id: cif_fix_values 1715 2011-07-08 13:25:40Z adriana 
;
_cod_original_sg_symbol_H-M C2/c
_cod_database_code 4066823

loop_
_symmetry_equiv_pos_as_xyz
'x, y, z'
'-x, y, -z+1/2'
'x+1/2, y+1/2, z'
'-x+1/2, y+1/2, -z+1/2'
'-x, -y, -z'
'x, -y, z-1/2'
'-x+1/2, -y+1/2, -z'
'x+1/2, -y+1/2, z-1/2'

loop_
_atom_site_label
_atom_site_type_symbol
_atom_site_fract_x
_atom_site_fract_y
_atom_site_fract_z
_atom_site_U_iso_or_equiv
_atom_site_adp_type
_atom_site_occupancy
_atom_site_symmetry_multiplicity
_atom_site_calc_flag
_atom_site_refinement_flags
_atom_site_disorder_assembly
_atom_site_disorder_group
Mn1 Mn 0.105832(10) 0.23049(3) 0.102660(18) 0.01614(12) Uani 1 1 d . . .
H1A H 0.1485(9) 0.246(2) 0.0820(15) 0.030(8) Uiso 1 1 d . . .
N1 N 0.07633(6) 0.14040(16) 0.27419(10) 0.0223(4) Uani 1 1 d . . .
O1 O 0.02479(5) 0.25486(14) 0.08846(9) 0.0285(4) Uani 1 1 d . . .
P1 P 0.102405(17) 0.30030(5) 0.20280(3) 0.01797(15) Uani 1 1 d . . .
P2 P 0.101727(17) 0.08011(5) 0.15046(3) 0.01733(14) Uani 1 1 d . . .
P3 P 0.123379(17) 0.36613(4) 0.04283(3) 0.01784(15) Uani 1 1 d . . .
P4 P 0.122540(17) 0.17900(5) 0.00068(3) 0.01792(15) Uani 1 1 d . . .
C1 C 0.11099(8) 0.5106(2) 0.20923(13) 0.0252(6) Uani 1 1 d . . .
H1B H 0.1367 0.4974 0.2155 0.030 Uiso 1 1 calc R . .
C2 C 0.09873(8) 0.6082(2) 0.20467(14) 0.0316(6) Uani 1 1 d . . .
H2A H 0.1161 0.6616 0.2078 0.038 Uiso 1 1 calc R . .
C3 C 0.06118(8) 0.6291(2) 0.19558(14) 0.0309(6) Uani 1 1 d . . .
H3A H 0.0529 0.6965 0.1920 0.037 Uiso 1 1 calc R . .
C4 C 0.03604(8) 0.5513(2) 0.19176(13) 0.0274(6) Uani 1 1 d . . .
H4A H 0.0103 0.5652 0.1862 0.033 Uiso 1 1 calc R . .
C5 C 0.04821(7) 0.4529(2) 0.19603(12) 0.0239(5) Uani 1 1 d . . .
H5A H 0.0307 0.3999 0.1930 0.029 Uiso 1 1 calc R . .
C6 C 0.08595(7) 0.43050(19) 0.20477(12) 0.0218(5) Uani 1 1 d . . .
C7 C 0.13841(8) 0.3521(2) 0.32569(14) 0.0312(6) Uani 1 1 d . . .
H7A H 0.1154 0.3811 0.3366 0.037 Uiso 1 1 calc R . .
C8 C 0.16815(9) 0.3556(2) 0.37168(15) 0.0374(7) Uani 1 1 d . . .
H8A H 0.1654 0.3868 0.4138 0.045 Uiso 1 1 calc R . .
C9 C 0.20170(9) 0.3138(2) 0.35611(15) 0.0380(7) Uani 1 1 d . . .
H9A H 0.2221 0.3169 0.3874 0.046 Uiso 1 1 calc R . .
C10 C 0.20560(8) 0.2681(2) 0.29577(16) 0.0347(7) Uani 1 1 d . . .
H10A H 0.2287 0.2395 0.2852 0.042 Uiso 1 1 calc R . .
C11 C 0.17565(8) 0.2635(2) 0.24939(14) 0.0272(6) Uani 1 1 d . . .
H11A H 0.1784 0.2307 0.2078 0.033 Uiso 1 1 calc R . .
C12 C 0.14197(7) 0.30639(19) 0.26377(12) 0.0234(5) Uani 1 1 d . . .
C13 C 0.06719(7) 0.24421(19) 0.25648(13) 0.0223(5) Uani 1 1 d . . .
H13A H 0.0655 0.2844 0.2977 0.027 Uiso 1 1 calc R . .
H13B H 0.0427 0.2461 0.2327 0.027 Uiso 1 1 calc R . .
C14 C 0.05590(8) 0.1100(2) 0.33260(13) 0.0303(6) Uani 1 1 d . . .
H14A H 0.0628 0.0415 0.3452 0.045 Uiso 1 1 calc R . .
H14B H 0.0293 0.1128 0.3217 0.045 Uiso 1 1 calc R . .
H14C H 0.0619 0.1554 0.3698 0.045 Uiso 1 1 calc R . .
C15 C 0.06890(7) 0.07082(19) 0.21898(12) 0.0217(5) Uani 1 1 d . . .
H15A H 0.0436 0.0832 0.2004 0.026 Uiso 1 1 calc R . .
H15B H 0.0696 0.0017 0.2367 0.026 Uiso 1 1 calc R . .
C16 C 0.09313(8) -0.1253(2) 0.10782(13) 0.0263(6) Uani 1 1 d . . .
H16A H 0.1111 -0.1426 0.1416 0.032 Uiso 1 1 calc R . .
C17 C 0.07799(8) -0.1994(2) 0.06640(14) 0.0296(6) Uani 1 1 d . . .
H17A H 0.0858 -0.2668 0.0721 0.035 Uiso 1 1 calc R . .
C18 C 0.05162(8) -0.1760(2) 0.01696(14) 0.0274(6) Uani 1 1 d . . .
H18A H 0.0418 -0.2267 -0.0118 0.033 Uiso 1 1 calc R . .
C19 C 0.03983(7) -0.0782(2) 0.01009(13) 0.0266(6) Uani 1 1 d . . .
H19A H 0.0213 -0.0616 -0.0229 0.032 Uiso 1 1 calc R . .
C20 C 0.05500(7) -0.0039(2) 0.05118(13) 0.0238(5) Uani 1 1 d . . .
H20A H 0.0467 0.0631 0.0457 0.029 Uiso 1 1 calc R . .
C21 C 0.08205(7) -0.02550(19) 0.10003(12) 0.0210(5) Uani 1 1 d . . .
C22 C 0.15141(8) 0.0197(2) 0.25640(13) 0.0260(6) Uani 1 1 d . . .
H22A H 0.1346 0.0493 0.2858 0.031 Uiso 1 1 calc R . .
C23 C 0.18379(8) -0.0247(2) 0.28234(14) 0.0298(6) Uani 1 1 d . . .
H23A H 0.1889 -0.0250 0.3292 0.036 Uiso 1 1 calc R . .
C24 C 0.20844(8) -0.0684(2) 0.23997(15) 0.0324(6) Uani 1 1 d . . .
H24A H 0.2304 -0.0989 0.2576 0.039 Uiso 1 1 calc R . .
C25 C 0.20090(8) -0.0674(2) 0.17175(15) 0.0343(7) Uani 1 1 d . . .
H25A H 0.2177 -0.0977 0.1426 0.041 Uiso 1 1 calc R . .
C26 C 0.16890(8) -0.0223(2) 0.14569(14) 0.0310(6) Uani 1 1 d . . .
H26A H 0.1642 -0.0208 0.0988 0.037 Uiso 1 1 calc R . .
C27 C 0.14349(7) 0.02105(19) 0.18808(13) 0.0213(5) Uani 1 1 d . . .
C28 C 0.08790(8) 0.4361(2) -0.07823(13) 0.0253(6) Uani 1 1 d . . .
H28A H 0.1045 0.3956 -0.1019 0.030 Uiso 1 1 calc R . .
C29 C 0.06178(8) 0.4945(2) -0.11316(13) 0.0302(6) Uani 1 1 d . . .
H29A H 0.0603 0.4924 -0.1605 0.036 Uiso 1 1 calc R . .
C30 C 0.03803(8) 0.5553(2) -0.07947(14) 0.0286(6) Uani 1 1 d . . .
H30A H 0.0209 0.5967 -0.1035 0.034 Uiso 1 1 calc R . .
C31 C 0.03931(8) 0.5558(2) -0.01030(14) 0.0270(6) Uani 1 1 d . . .
H31A H 0.0227 0.5970 0.0130 0.032 Uiso 1 1 calc R . .
C32 C 0.06456(7) 0.49660(19) 0.02486(13) 0.0244(5) Uani 1 1 d . . .
H32A H 0.0649 0.4964 0.0723 0.029 Uiso 1 1 calc R . .
C33 C 0.08969(7) 0.43682(18) -0.00890(12) 0.0193(5) Uani 1 1 d . . .
C34 C 0.15095(8) 0.5669(2) 0.05288(14) 0.0272(6) Uani 1 1 d . . .
H34A H 0.1302 0.5865 0.0253 0.033 Uiso 1 1 calc R . .
C35 C 0.17612(9) 0.6391(2) 0.07570(15) 0.0360(7) Uani 1 1 d . . .
H35A H 0.1726 0.7074 0.0639 0.043 Uiso 1 1 calc R . .
C36 C 0.20644(9) 0.6110(3) 0.11577(16) 0.0391(7) Uani 1 1 d . . .
H36A H 0.2235 0.6601 0.1319 0.047 Uiso 1 1 calc R . .
C37 C 0.21174(9) 0.5121(3) 0.13217(16) 0.0401(7) Uani 1 1 d . . .
H37A H 0.2328 0.4930 0.1590 0.048 Uiso 1 1 calc R . .
C38 C 0.18658(8) 0.4397(2) 0.10976(14) 0.0305(6) Uani 1 1 d . . .
H38A H 0.1905 0.3716 0.1217 0.037 Uiso 1 1 calc R . .
C39 C 0.15567(7) 0.46626(19) 0.06987(12) 0.0219(5) Uani 1 1 d . . .
C40 C 0.14981(7) 0.29227(19) -0.01674(12) 0.0219(5) Uani 1 1 d . . .
H40A H 0.1764 0.2857 -0.0037 0.026 Uiso 1 1 calc R . .
H40B H 0.1467 0.3159 -0.0634 0.026 Uiso 1 1 calc R . .
C41 C 0.10640(8) 0.16712(19) -0.13711(13) 0.0232(5) Uani 1 1 d . . .
H41A H 0.1323 0.1587 -0.1406 0.028 Uiso 1 1 calc R . .
C42 C 0.08389(8) 0.1708(2) -0.19422(13) 0.0277(6) Uani 1 1 d . . .
H42A H 0.0944 0.1669 -0.2368 0.033 Uiso 1 1 calc R . .
C43 C 0.04618(9) 0.1801(2) -0.18944(14) 0.0341(7) Uani 1 1 d . . .
H43A H 0.0308 0.1809 -0.2289 0.041 Uiso 1 1 calc R . .
C44 C 0.03051(8) 0.1882(2) -0.12803(14) 0.0337(7) Uani 1 1 d . . .
H44A H 0.0045 0.1943 -0.1252 0.040 Uiso 1 1 calc R . .
C45 C 0.05316(8) 0.1873(2) -0.07022(13) 0.0258(6) Uani 1 1 d . . .
H45A H 0.0425 0.1946 -0.0279 0.031 Uiso 1 1 calc R . .
C46 C 0.09137(7) 0.17574(18) -0.07422(12) 0.0212(5) Uani 1 1 d . . .
C47 C 0.19086(8) 0.0783(2) -0.00859(13) 0.0268(6) Uani 1 1 d . . .
H47A H 0.2019 0.1397 0.0054 0.032 Uiso 1 1 calc R . .
C48 C 0.21301(8) -0.0038(2) -0.01955(14) 0.0327(6) Uani 1 1 d . . .
H48A H 0.2391 0.0014 -0.0130 0.039 Uiso 1 1 calc R . .
C49 C 0.19727(9) -0.0940(2) -0.04003(15) 0.0357(7) Uani 1 1 d . . .
H49A H 0.2125 -0.1504 -0.0476 0.043 Uiso 1 1 calc R . .
C50 C 0.15899(8) -0.1013(2) -0.04941(14) 0.0319(6) Uani 1 1 d . . .
H50A H 0.1480 -0.1629 -0.0632 0.038 Uiso 1 1 calc R . .
C51 C 0.13703(7) -0.01859(19) -0.03865(13) 0.0244(5) Uani 1 1 d . . .
H51A H 0.1110 -0.0237 -0.0455 0.029 Uiso 1 1 calc R . .
C52 C 0.15268(7) 0.07234(19) -0.01783(12) 0.0210(5) Uani 1 1 d . . .
C53 C 0.05692(7) 0.24525(18) 0.09309(12) 0.0207(5) Uani 1 1 d . . .
O2 O 0.2613(2) 0.2101(5) 0.1171(4) 0.077(2) Uiso 0.529(7) 1 d P A 1
C54 C 0.2712(3) 0.0968(6) 0.1200(4) 0.058(2) Uiso 0.529(7) 1 d P A 1
H54A H 0.2491 0.0540 0.1117 0.069 Uiso 0.529(7) 1 calc PR A 1
H54B H 0.2904 0.0790 0.0884 0.069 Uiso 0.529(7) 1 calc PR A 1
C55 C 0.2856(2) 0.0909(5) 0.1926(4) 0.0471(18) Uiso 0.529(7) 1 d P A 1
H55A H 0.2652 0.0905 0.2242 0.057 Uiso 0.529(7) 1 calc PR A 1
H55B H 0.3016 0.0317 0.2007 0.057 Uiso 0.529(7) 1 calc PR A 1
C56 C 0.3074(2) 0.1871(5) 0.1964(3) 0.0427(17) Uiso 0.529(7) 1 d P A 1
H56A H 0.3043 0.2180 0.2407 0.051 Uiso 0.529(7) 1 calc PR A 1
H56D H 0.3339 0.1716 0.1922 0.051 Uiso 0.529(7) 1 calc PR A 1
C57 C 0.2974(2) 0.2506(5) 0.1509(3) 0.0428(17) Uiso 0.529(7) 1 d P A 1
H57A H 0.3169 0.2574 0.1178 0.051 Uiso 0.529(7) 1 calc PR A 1
H57B H 0.2930 0.3171 0.1710 0.051 Uiso 0.529(7) 1 calc PR A 1
O2' O 0.26956(16) 0.1715(4) 0.0768(3) 0.0514(18) Uiso 0.471(7) 1 d P A 2
C54' C 0.2837(2) 0.0745(6) 0.0995(4) 0.0421(18) Uiso 0.471(7) 1 d P A 2
H54C H 0.3022 0.0487 0.0685 0.051 Uiso 0.471(7) 1 calc PR A 2
H54D H 0.2634 0.0254 0.1019 0.051 Uiso 0.471(7) 1 calc PR A 2
C55' C 0.3014(2) 0.0921(6) 0.1675(4) 0.0455(19) Uiso 0.471(7) 1 d P A 2
H55C H 0.3277 0.1110 0.1644 0.055 Uiso 0.471(7) 1 calc PR A 2
H55D H 0.2997 0.0317 0.1958 0.055 Uiso 0.471(7) 1 calc PR A 2
C56' C 0.2788(6) 0.1781(14) 0.1950(9) 0.136(6) Uiso 0.471(7) 1 d P A 2
H56B H 0.2544 0.1540 0.2087 0.163 Uiso 0.471(7) 1 calc PR A 2
H56C H 0.2919 0.2086 0.2342 0.163 Uiso 0.471(7) 1 calc PR A 2
C57' C 0.2747(4) 0.2467(9) 0.1440(6) 0.076(3) Uiso 0.471(7) 1 d P A 2
H57C H 0.2969 0.2898 0.1412 0.092 Uiso 0.471(7) 1 calc PR A 2
H57D H 0.2527 0.2894 0.1494 0.092 Uiso 0.471(7) 1 calc PR A 2

loop_
_atom_site_aniso_label
_atom_site_aniso_U_11
_atom_site_aniso_U_22
_atom_site_aniso_U_33
_atom_site_aniso_U_23
_atom_site_aniso_U_13
_atom_site_aniso_U_12
Mn1 0.0156(2) 0.0168(2) 0.0162(2) 0.00056(14) 0.00189(14) 0.00092(14)
N1 0.0230(11) 0.0245(11) 0.0196(10) 0.0024(8) 0.0037(8) 0.0020(9)
O1 0.0214(10) 0.0330(10) 0.0309(10) -0.0051(8) -0.0001(8) 0.0054(8)
P1 0.0166(3) 0.0204(3) 0.0170(3) -0.0009(2) 0.0008(2) 0.0013(2)
P2 0.0168(3) 0.0181(3) 0.0172(3) 0.0018(2) 0.0018(2) 0.0013(2)
P3 0.0179(3) 0.0180(3) 0.0177(3) 0.0008(2) 0.0016(2) 0.0001(2)
P4 0.0177(3) 0.0183(3) 0.0179(3) -0.0002(2) 0.0030(2) 0.0010(2)
C1 0.0248(14) 0.0258(14) 0.0249(13) -0.0022(10) 0.0010(10) 0.0011(11)
C2 0.0360(16) 0.0227(14) 0.0363(15) -0.0041(11) 0.0034(12) -0.0028(12)
C3 0.0396(17) 0.0253(14) 0.0279(14) -0.0031(11) 0.0026(12) 0.0068(12)
C4 0.0283(14) 0.0326(15) 0.0213(13) -0.0017(11) -0.0003(10) 0.0076(12)
C5 0.0259(14) 0.0270(14) 0.0188(12) -0.0044(10) 0.0008(10) 0.0013(11)
C6 0.0270(14) 0.0246(13) 0.0138(11) -0.0017(9) 0.0020(9) 0.0019(10)
C7 0.0310(15) 0.0363(16) 0.0260(14) -0.0004(12) -0.0023(11) -0.0034(12)
C8 0.0427(18) 0.0434(18) 0.0254(14) 0.0013(12) -0.0082(12) -0.0130(14)
C9 0.0350(17) 0.0392(17) 0.0382(17) 0.0145(13) -0.0172(13) -0.0143(13)
C10 0.0252(15) 0.0358(16) 0.0425(17) 0.0122(13) -0.0060(12) -0.0027(12)
C11 0.0224(14) 0.0284(14) 0.0305(14) 0.0067(11) -0.0008(11) -0.0024(11)
C12 0.0233(13) 0.0248(13) 0.0216(12) 0.0039(10) -0.0039(10) -0.0019(10)
C13 0.0190(13) 0.0270(13) 0.0212(12) -0.0001(10) 0.0039(10) 0.0017(10)
C14 0.0376(16) 0.0318(15) 0.0221(13) 0.0034(11) 0.0099(11) 0.0024(12)
C15 0.0195(12) 0.0239(13) 0.0218(12) 0.0017(10) 0.0038(10) 0.0005(10)
C16 0.0316(15) 0.0221(13) 0.0253(13) 0.0041(10) 0.0018(11) 0.0028(11)
C17 0.0405(16) 0.0194(13) 0.0292(14) 0.0012(11) 0.0065(12) 0.0012(12)
C18 0.0289(15) 0.0245(14) 0.0293(14) -0.0041(11) 0.0072(11) -0.0062(11)
C19 0.0232(13) 0.0277(14) 0.0289(14) -0.0004(11) 0.0002(11) -0.0012(11)
C20 0.0221(13) 0.0214(13) 0.0282(13) 0.0004(10) 0.0034(10) 0.0013(10)
C21 0.0225(13) 0.0211(12) 0.0197(12) 0.0019(10) 0.0059(9) -0.0003(10)
C22 0.0242(14) 0.0261(14) 0.0273(14) 0.0004(10) -0.0021(10) 0.0021(11)
C23 0.0272(14) 0.0339(15) 0.0278(14) 0.0027(11) -0.0059(11) 0.0027(12)
C24 0.0228(14) 0.0331(15) 0.0408(16) 0.0089(12) -0.0030(12) 0.0060(12)
C25 0.0250(15) 0.0391(17) 0.0391(16) 0.0041(13) 0.0080(12) 0.0123(12)
C26 0.0267(15) 0.0405(16) 0.0260(14) 0.0078(12) 0.0047(11) 0.0075(12)
C27 0.0177(12) 0.0198(12) 0.0264(13) 0.0050(10) 0.0001(10) 0.0017(10)
C28 0.0269(14) 0.0246(13) 0.0245(13) -0.0009(10) 0.0010(10) 0.0010(11)
C29 0.0343(16) 0.0339(15) 0.0220(13) 0.0049(11) -0.0052(11) -0.0042(12)
C30 0.0248(14) 0.0264(14) 0.0337(15) 0.0071(11) -0.0078(11) 0.0006(11)
C31 0.0231(13) 0.0208(13) 0.0371(15) 0.0003(11) 0.0013(11) 0.0003(10)
C32 0.0265(14) 0.0238(13) 0.0231(13) 0.0013(10) 0.0025(10) -0.0004(11)
C33 0.0197(12) 0.0161(11) 0.0220(12) 0.0030(9) -0.0007(10) -0.0021(9)
C34 0.0254(14) 0.0282(14) 0.0281(14) -0.0026(11) -0.0003(11) -0.0033(11)
C35 0.0367(17) 0.0309(16) 0.0406(17) -0.0036(12) 0.0040(13) -0.0095(13)
C36 0.0339(17) 0.0448(18) 0.0385(16) -0.0099(14) 0.0018(13) -0.0191(14)
C37 0.0253(15) 0.058(2) 0.0361(16) 0.0036(14) -0.0059(12) -0.0082(14)
C38 0.0241(14) 0.0366(16) 0.0305(14) 0.0062(12) -0.0021(11) -0.0014(12)
C39 0.0202(13) 0.0267(13) 0.0191(12) -0.0013(10) 0.0039(9) -0.0030(10)
C40 0.0213(13) 0.0220(12) 0.0227(12) -0.0005(10) 0.0056(10) 0.0017(10)
C41 0.0256(13) 0.0205(12) 0.0238(13) -0.0005(10) 0.0046(10) 0.0017(10)
C42 0.0383(16) 0.0263(14) 0.0186(13) 0.0010(10) 0.0039(11) -0.0008(12)
C43 0.0360(16) 0.0423(17) 0.0233(14) 0.0066(12) -0.0068(12) -0.0039(13)
C44 0.0260(15) 0.0437(18) 0.0313(15) 0.0054(12) -0.0005(12) 0.0012(13)
C45 0.0258(14) 0.0297(14) 0.0221(13) 0.0030(10) 0.0046(10) 0.0031(11)
C46 0.0262(13) 0.0192(12) 0.0180(12) 0.0009(9) -0.0008(10) 0.0011(10)
C47 0.0252(14) 0.0301(14) 0.0253(13) -0.0039(11) 0.0034(10) 0.0026(11)
C48 0.0258(15) 0.0422(17) 0.0303(15) -0.0057(12) 0.0040(11) 0.0088(12)
C49 0.0358(17) 0.0349(16) 0.0368(16) -0.0026(13) 0.0062(12) 0.0155(13)
C50 0.0381(16) 0.0241(14) 0.0337(15) -0.0044(11) 0.0053(12) 0.0022(12)
C51 0.0236(13) 0.0223(13) 0.0275(13) -0.0009(10) 0.0044(10) 0.0015(10)
C52 0.0237(13) 0.0238(13) 0.0159(11) 0.0008(9) 0.0039(9) 0.0044(10)
C53 0.0286(15) 0.0178(12) 0.0157(11) -0.0001(9) 0.0014(10) -0.0019(10)

loop_
_atom_type_symbol
_atom_type_description
_atom_type_scat_dispersion_real
_atom_type_scat_dispersion_imag
_atom_type_scat_source
C C 0.0181 0.0091 'International Tables Vol C Tables 4.2.6.8 and 6.1.1.4'
H H 0.0000 0.0000 'International Tables Vol C Tables 4.2.6.8 and 6.1.1.4'
N N 0.0311 0.0180 'International Tables Vol C Tables 4.2.6.8 and 6.1.1.4'
O O 0.0492 0.0322 'International Tables Vol C Tables 4.2.6.8 and 6.1.1.4'
P P 0.2955 0.4335 'International Tables Vol C Tables 4.2.6.8 and 6.1.1.4'
Mn Mn -0.5299 2.8052 'International Tables Vol C Tables 4.2.6.8 and 6.1.1.4'

loop_
_geom_angle_atom_site_label_1
_geom_angle_atom_site_label_2
_geom_angle_atom_site_label_3
_geom_angle
C53 Mn1 P1 87.78(8)
C53 Mn1 P2 93.65(8)
P1 Mn1 P2 89.00(3)
C53 Mn1 P4 103.58(8)
P1 Mn1 P4 166.16(3)
P2 Mn1 P4 97.99(3)
C53 Mn1 P3 98.68(8)
P1 Mn1 P3 99.71(3)
P2 Mn1 P3 165.13(3)
P4 Mn1 P3 71.09(2)
C53 Mn1 H1A 155.0(11)
P1 Mn1 H1A 105.4(11)
P2 Mn1 H1A 107.4(11)
P4 Mn1 H1A 61.2(11)
P3 Mn1 H1A 58.7(11)
C15 N1 C13 112.6(2)
C15 N1 C14 110.2(2)
C13 N1 C14 109.9(2)
C6 P1 C12 100.78(12)
C6 P1 C13 98.02(12)
C12 P1 C13 99.51(12)
C6 P1 Mn1 116.46(8)
C12 P1 Mn1 123.22(9)
C13 P1 Mn1 114.70(9)
C27 P2 C15 101.92(12)
C27 P2 C21 100.87(11)
C15 P2 C21 96.28(11)
C27 P2 Mn1 119.64(8)
C15 P2 Mn1 115.67(8)
C21 P2 Mn1 118.61(8)
C33 P3 C39 101.11(11)
C33 P3 C40 105.01(12)
C39 P3 C40 103.90(12)
C33 P3 Mn1 121.05(8)
C39 P3 Mn1 127.50(8)
C40 P3 Mn1 94.45(8)
C33 P3 P4 107.92(8)
C39 P3 P4 141.35(9)
C40 P3 P4 44.41(8)
Mn1 P3 P4 54.19(2)
C52 P4 C46 99.55(11)
C52 P4 C40 105.74(12)
C46 P4 C40 100.35(11)
C52 P4 Mn1 126.77(8)
C46 P4 Mn1 124.57(9)
C40 P4 Mn1 94.88(8)
C52 P4 P3 142.97(9)
C46 P4 P3 106.41(8)
C40 P4 P3 44.34(8)
Mn1 P4 P3 54.72(2)
C2 C1 C6 120.8(3)
C2 C1 H1B 119.6
C6 C1 H1B 119.6
C1 C2 C3 120.5(3)
C1 C2 H2A 119.7
C3 C2 H2A 119.7
C4 C3 C2 119.6(3)
C4 C3 H3A 120.2
C2 C3 H3A 120.2
C3 C4 C5 120.2(3)
C3 C4 H4A 119.9
C5 C4 H4A 119.9
C4 C5 C6 121.0(3)
C4 C5 H5A 119.5
C6 C5 H5A 119.5
C1 C6 C5 117.9(2)
C1 C6 P1 120.9(2)
C5 C6 P1 120.9(2)
C8 C7 C12 120.7(3)
C8 C7 H7A 119.7
C12 C7 H7A 119.7
C9 C8 C7 120.0(3)
C9 C8 H8A 120.0
C7 C8 H8A 120.0
C10 C9 C8 120.1(3)
C10 C9 H9A 120.0
C8 C9 H9A 120.0
C9 C10 C11 120.2(3)
C9 C10 H10A 119.9
C11 C10 H10A 119.9
C12 C11 C10 120.4(3)
C12 C11 H11A 119.8
C10 C11 H11A 119.8
C11 C12 C7 118.6(2)
C11 C12 P1 120.6(2)
C7 C12 P1 120.9(2)
N1 C13 P1 111.64(17)
N1 C13 H13A 109.3
P1 C13 H13A 109.3
N1 C13 H13B 109.3
P1 C13 H13B 109.3
H13A C13 H13B 108.0
N1 C14 H14A 109.5
N1 C14 H14B 109.5
H14A C14 H14B 109.5
N1 C14 H14C 109.5
H14A C14 H14C 109.5
H14B C14 H14C 109.5
N1 C15 P2 114.45(17)
N1 C15 H15A 108.6
P2 C15 H15A 108.6
N1 C15 H15B 108.6
P2 C15 H15B 108.6
H15A C15 H15B 107.6
C17 C16 C21 120.5(3)
C17 C16 H16A 119.8
C21 C16 H16A 119.8
C18 C17 C16 120.8(3)
C18 C17 H17A 119.6
C16 C17 H17A 119.6
C19 C18 C17 119.1(2)
C19 C18 H18A 120.4
C17 C18 H18A 120.4
C18 C19 C20 120.2(3)
C18 C19 H19A 119.9
C20 C19 H19A 119.9
C21 C20 C19 121.5(2)
C21 C20 H20A 119.3
C19 C20 H20A 119.3
C20 C21 C16 117.9(2)
C20 C21 P2 118.07(19)
C16 C21 P2 124.0(2)
C27 C22 C23 120.8(3)
C27 C22 H22A 119.6
C23 C22 H22A 119.6
C24 C23 C22 120.1(3)
C24 C23 H23A 119.9
C22 C23 H23A 119.9
C23 C24 C25 119.7(3)
C23 C24 H24A 120.2
C25 C24 H24A 120.2
C24 C25 C26 120.4(3)
C24 C25 H25A 119.8
C26 C25 H25A 119.8
C25 C26 C27 120.5(3)
C25 C26 H26A 119.7
C27 C26 H26A 119.7
C22 C27 C26 118.5(2)
C22 C27 P2 123.0(2)
C26 C27 P2 118.4(2)
C33 C28 C29 120.2(3)
C33 C28 H28A 119.9
C29 C28 H28A 119.9
C30 C29 C28 120.5(3)
C30 C29 H29A 119.8
C28 C29 H29A 119.8
C29 C30 C31 119.7(2)
C29 C30 H30A 120.1
C31 C30 H30A 120.1
C32 C31 C30 120.3(3)
C32 C31 H31A 119.9
C30 C31 H31A 119.9
C31 C32 C33 120.5(2)
C31 C32 H32A 119.8
C33 C32 H32A 119.8
C28 C33 C32 118.7(2)
C28 C33 P3 124.6(2)
C32 C33 P3 116.69(19)
C35 C34 C39 121.0(3)
C35 C34 H34A 119.5
C39 C34 H34A 119.5
C36 C35 C34 119.8(3)
C36 C35 H35A 120.1
C34 C35 H35A 120.1
C37 C36 C35 120.0(3)
C37 C36 H36A 120.0
C35 C36 H36A 120.0
C36 C37 C38 120.5(3)
C36 C37 H37A 119.7
C38 C37 H37A 119.7
C37 C38 C39 120.6(3)
C37 C38 H38A 119.7
C39 C38 H38A 119.7
C38 C39 C34 118.2(2)
C38 C39 P3 118.0(2)
C34 C39 P3 123.8(2)
P3 C40 P4 91.26(11)
P3 C40 H40A 113.4
P4 C40 H40A 113.4
P3 C40 H40B 113.4
P4 C40 H40B 113.4
H40A C40 H40B 110.7
C42 C41 C46 120.6(3)
C42 C41 H41A 119.7
C46 C41 H41A 119.7
C43 C42 C41 120.0(3)
C43 C42 H42A 120.0
C41 C42 H42A 120.0
C42 C43 C44 120.7(3)
C42 C43 H43A 119.6
C44 C43 H43A 119.6
C43 C44 C45 119.6(3)
C43 C44 H44A 120.2
C45 C44 H44A 120.2
C44 C45 C46 120.3(3)
C44 C45 H45A 119.8
C46 C45 H45A 119.8
C45 C46 C41 118.8(2)
C45 C46 P4 121.8(2)
C41 C46 P4 119.3(2)
C48 C47 C52 120.9(3)
C48 C47 H47A 119.6
C52 C47 H47A 119.6
C47 C48 C49 120.2(3)
C47 C48 H48A 119.9
C49 C48 H48A 119.9
C48 C49 C50 119.7(3)
C48 C49 H49A 120.2
C50 C49 H49A 120.2
C51 C50 C49 119.8(3)
C51 C50 H50A 120.1
C49 C50 H50A 120.1
C50 C51 C52 120.8(3)
C50 C51 H51A 119.6
C52 C51 H51A 119.6
C47 C52 C51 118.7(2)
C47 C52 P4 121.5(2)
C51 C52 P4 119.79(19)
O1 C53 Mn1 178.4(2)
C57 O2 C54 97.8(5)
C55 C54 O2 98.9(6)
C55 C54 H54A 112.0
O2 C54 H54A 112.0
C55 C54 H54B 112.0
O2 C54 H54B 112.0
H54A C54 H54B 109.7
C56 C55 C54 99.4(6)
C56 C55 H55A 111.9
C54 C55 H55A 111.9
C56 C55 H55B 111.9
C54 C55 H55B 111.9
H55A C55 H55B 109.6
C57 C56 C55 113.2(6)
C57 C56 H56A 108.9
C55 C56 H56A 108.9
C57 C56 H56D 108.9
C55 C56 H56D 108.9
H56A C56 H56D 107.7
C56 C57 O2 106.8(6)
C56 C57 H57A 110.4
O2 C57 H57A 110.4
C56 C57 H57B 110.4
O2 C57 H57B 110.4
H57A C57 H57B 108.6
C54' O2' C57' 104.7(6)
O2' C54' C55' 106.1(6)
O2' C54' H54C 110.5
C55' C54' H54C 110.5
O2' C54' H54D 110.5
C55' C54' H54D 110.5
H54C C54' H54D 108.7
C54' C55' C56' 103.4(9)
C54' C55' H55C 111.1
C56' C55' H55C 111.1
C54' C55' H55D 111.1
C56' C55' H55D 111.1
H55C C55' H55D 109.1
C57' C56' C55' 106.1(13)
C57' C56' H56B 110.5
C55' C56' H56B 110.5
C57' C56' H56C 110.5
C55' C56' H56C 110.5
H56B C56' H56C 108.7
C56' C57' O2' 101.7(11)
C56' C57' H57C 111.4
O2' C57' H57C 111.4
C56' C57' H57D 111.4
O2' C57' H57D 111.4
H57C C57' H57D 109.3

loop_
_geom_bond_atom_site_label_1
_geom_bond_atom_site_label_2
_geom_bond_distance
Mn1 C53 1.783(3)
Mn1 P1 2.2220(7)
Mn1 P2 2.2332(7)
Mn1 P4 2.2619(7)
Mn1 P3 2.2768(7)
Mn1 H1A 1.63(3)
N1 C15 1.463(3)
N1 C13 1.466(3)
N1 C14 1.466(3)
O1 C53 1.170(3)
P1 C6 1.839(3)
P1 C12 1.848(3)
P1 C13 1.857(3)
P2 C27 1.840(2)
P2 C15 1.855(3)
P2 C21 1.861(3)
P3 C33 1.832(2)
P3 C39 1.844(3)
P3 C40 1.845(3)
P3 P4 2.6387(8)
P4 C52 1.841(3)
P4 C46 1.844(2)
P4 C40 1.847(3)
C1 C2 1.379(4)
C1 C6 1.402(4)
C1 H1B 0.9500
C2 C3 1.392(4)
C2 H2A 0.9500
C3 C4 1.381(4)
C3 H3A 0.9500
C4 C5 1.388(4)
C4 H4A 0.9500
C5 C6 1.402(4)
C5 H5A 0.9500
C7 C8 1.391(4)
C7 C12 1.394(4)
C7 H7A 0.9500
C8 C9 1.383(5)
C8 H8A 0.9500
C9 C10 1.368(5)
C9 H9A 0.9500
C10 C11 1.402(4)
C10 H10A 0.9500
C11 C12 1.387(4)
C11 H11A 0.9500
C13 H13A 0.9900
C13 H13B 0.9900
C14 H14A 0.9800
C14 H14B 0.9800
C14 H14C 0.9800
C15 H15A 0.9900
C15 H15B 0.9900
C16 C17 1.391(4)
C16 C21 1.399(4)
C16 H16A 0.9500
C17 C18 1.385(4)
C17 H17A 0.9500
C18 C19 1.380(4)
C18 H18A 0.9500
C19 C20 1.389(4)
C19 H19A 0.9500
C20 C21 1.388(4)
C20 H20A 0.9500
C22 C27 1.389(4)
C22 C23 1.396(4)
C22 H22A 0.9500
C23 C24 1.384(4)
C23 H23A 0.9500
C24 C25 1.385(4)
C24 H24A 0.9500
C25 C26 1.389(4)
C25 H25A 0.9500
C26 C27 1.401(4)
C26 H26A 0.9500
C28 C33 1.389(4)
C28 C29 1.394(4)
C28 H28A 0.9500
C29 C30 1.378(4)
C29 H29A 0.9500
C30 C31 1.386(4)
C30 H30A 0.9500
C31 C32 1.381(4)
C31 H31A 0.9500
C32 C33 1.404(4)
C32 H32A 0.9500
C34 C35 1.392(4)
C34 C39 1.396(4)
C34 H34A 0.9500
C35 C36 1.386(4)
C35 H35A 0.9500
C36 C37 1.373(5)
C36 H36A 0.9500
C37 C38 1.391(4)
C37 H37A 0.9500
C38 C39 1.395(4)
C38 H38A 0.9500
C40 H40A 0.9900
C40 H40B 0.9900
C41 C42 1.381(4)
C41 C46 1.397(4)
C41 H41A 0.9500
C42 C43 1.377(4)
C42 H42A 0.9500
C43 C44 1.379(4)
C43 H43A 0.9500
C44 C45 1.394(4)
C44 H44A 0.9500
C45 C46 1.396(4)
C45 H45A 0.9500
C47 C48 1.381(4)
C47 C52 1.389(4)
C47 H47A 0.9500
C48 C49 1.387(4)
C48 H48A 0.9500
C49 C50 1.394(4)
C49 H49A 0.9500
C50 C51 1.383(4)
C50 H50A 0.9500
C51 C52 1.397(4)
C51 H51A 0.9500
O2 C57 1.545(10)
O2 C54 1.555(11)
C54 C55 1.529(10)
C54 H54A 0.9900
C54 H54B 0.9900
C55 C56 1.507(10)
C55 H55A 0.9900
C55 H55B 0.9900
C56 C57 1.287(9)
C56 H56A 0.9900
C56 H56D 0.9900
C57 H57A 0.9900
C57 H57B 0.9900
O2' C54' 1.459(9)
O2' C57' 1.686(13)
C54' C55' 1.502(11)
C54' H54C 0.9900
C54' H54D 0.9900
C55' C56' 1.53(2)
C55' H55C 0.9900
C55' H55D 0.9900
C56' C57' 1.38(2)
C56' H56B 0.9900
C56' H56C 0.9900
C57' H57C 0.9900
C57' H57D 0.9900
